data_7028918
loop_
_publ_author_name
'Hohloch, Stephan'
'Schweinfurth, David'
'Sommer, Michael G.'
'Weisser, Fritz'
'Deibel, Naina'
'Ehret, Fabian'
'Sarkar, Biprajit'

_publ_section_title
;
 The redox series [Ru(bpy)2(L)](n), n = +3, +2, +1, 0, with L =
 bipyridine, &quot;click&quot; derived pyridyl-triazole or bis-triazole: a
 combined structural, electrochemical, spectroelectrochemical and DFT
 investigation.
;
_journal_issue 11
_journal_name_full 'Dalton transactions (Cambridge, England : 2003)'
_journal_page_first 4437
_journal_page_last 4450
_journal_paper_doi 10.1039/c3dt52898g
_journal_volume 43
_journal_year 2014
_chemical_formula_sum 'C48 H52 Cl2 N10 O8 Ru'
_chemical_formula_weight 1068.97
_chemical_name_systematic
;
?
;
_space_group_IT_number 14
_symmetry_cell_setting monoclinic
_symmetry_space_group_name_Hall '-P 2yn'
_symmetry_space_group_name_H-M 'P 1 21/n 1'
_atom_sites_solution_hydrogens geom
_atom_sites_solution_primary direct
_atom_sites_solution_secondary difmap
_audit_creation_method SHELXL-97
_cell_angle_alpha 90.00
_cell_angle_beta 116.969(4)
_cell_angle_gamma 90.00
_cell_formula_units_Z 4
_cell_length_a 18.5069(12)
_cell_length_b 15.2755(11)
_cell_length_c 19.3531(13)
_cell_measurement_reflns_used 8249
_cell_measurement_temperature 100(2)
_cell_measurement_theta_max 66
_cell_measurement_theta_min 3
_cell_volume 4876.2(6)
_computing_cell_refinement 'Bruker Kappa Apex II suite, 2008'
_computing_data_collection 'Bruker Kappa Apex II suite, 2008'
_computing_data_reduction 'Bruker Kappa Apex II suite, 2008'
_computing_structure_refinement 'SHELXL-97 (Sheldrick, 1997)'
_computing_structure_solution 'SHELXS-97 (Sheldrick, 1990)'
_diffrn_ambient_temperature 100(2)
_diffrn_measured_fraction_theta_full 0.957
_diffrn_measured_fraction_theta_max 0.957
_diffrn_measurement_device_type 'Bruker Kappa Apex II duo'
_diffrn_measurement_method 'omega psi scan'
_diffrn_radiation_monochromator graphite
_diffrn_radiation_source 'fine-focus sealed tube'
_diffrn_radiation_type CuK\a
_diffrn_radiation_wavelength 1.54178
_diffrn_reflns_av_R_equivalents 0.0692
_diffrn_reflns_av_sigmaI/netI 0.0716
_diffrn_reflns_limit_h_max 20
_diffrn_reflns_limit_h_min -21
_diffrn_reflns_limit_k_max 17
_diffrn_reflns_limit_k_min -17
_diffrn_reflns_limit_l_max 22
_diffrn_reflns_limit_l_min -22
_diffrn_reflns_number 28019
_diffrn_reflns_theta_full 66.62
_diffrn_reflns_theta_max 66.62
_diffrn_reflns_theta_min 2.74
_exptl_absorpt_coefficient_mu 4.142
_exptl_absorpt_correction_T_max 0.753
_exptl_absorpt_correction_T_min 0.488
_exptl_absorpt_correction_type multi-scan
_exptl_absorpt_process_details 'Blessing, 1995'
_exptl_crystal_colour yellow
_exptl_crystal_density_diffrn 1.456
_exptl_crystal_density_method 'not measured'
_exptl_crystal_description plates
_exptl_crystal_F_000 2208
_exptl_crystal_size_max 0.20
_exptl_crystal_size_mid 0.15
_exptl_crystal_size_min 0.02
_refine_diff_density_max 1.152
_refine_diff_density_min -0.526
_refine_diff_density_rms 0.091
_refine_ls_extinction_method none
_refine_ls_goodness_of_fit_ref 1.013
_refine_ls_hydrogen_treatment constr
_refine_ls_matrix_type full
_refine_ls_number_parameters 622
_refine_ls_number_reflns 8249
_refine_ls_number_restraints 0
_refine_ls_restrained_S_all 1.013
_refine_ls_R_factor_all 0.0777
_refine_ls_R_factor_gt 0.0464
_refine_ls_shift/su_max 0.001
_refine_ls_shift/su_mean 0.000
_refine_ls_structure_factor_coef Fsqd
_refine_ls_weighting_details 'calc w=1/[\s^2^(Fo^2^)+(0.0602P)^2^+2.7807P] where P=(Fo^2^+2Fc^2^)/3'
_refine_ls_weighting_scheme calc
_refine_ls_wR_factor_gt 0.1087
_refine_ls_wR_factor_ref 0.1228
_reflns_number_gt 5749
_reflns_number_total 8249
_reflns_threshold_expression >2sigma(I)
_cod_data_source_file c3dt52898g.txt
_cod_data_source_block c:\x-step\sar76
_cod_original_sg_symbol_H-M P21/n
_cod_database_code 7028918

loop_
_symmetry_equiv_pos_as_xyz
'x, y, z'
'-x+1/2, y+1/2, -z+1/2'
'-x, -y, -z'
'x-1/2, -y-1/2, z-1/2'

loop_
_atom_site_label
_atom_site_type_symbol
_atom_site_fract_x
_atom_site_fract_y
_atom_site_fract_z
_atom_site_U_iso_or_equiv
_atom_site_adp_type
_atom_site_occupancy
_atom_site_symmetry_multiplicity
_atom_site_calc_flag
_atom_site_refinement_flags
Ru1 Ru 0.161403(18) -0.00318(2) 0.787994(17) 0.01682(10) Uani 1 1 d .
N2 N 0.0881(2) 0.0691(2) 0.8201(2) 0.0205(8) Uani 1 1 d .
N9 N 0.1752(2) 0.0914(2) 0.71885(19) 0.0180(8) Uani 1 1 d .
N1 N 0.1311(2) -0.0911(2) 0.8517(2) 0.0194(8) Uani 1 1 d .
N7 N 0.2693(2) 0.0106(2) 0.8883(2) 0.0196(8) Uani 1 1 d .
N8 N 0.2386(2) -0.0793(2) 0.7633(2) 0.0200(8) Uani 1 1 d .
N10 N 0.0552(2) -0.0190(2) 0.6865(2) 0.0211(8) Uani 1 1 d .
Cl1 Cl 0.04670(6) -0.27521(7) 0.59717(6) 0.0258(3) Uani 1 1 d .
Cl2 Cl 0.15120(7) 0.07414(8) 1.09900(7) 0.0336(3) Uani 1 1 d .
O1 O 0.0823(2) -0.2483(2) 0.67700(17) 0.0320(8) Uani 1 1 d .
N6 N 0.0069(2) 0.1590(2) 0.8309(2) 0.0213(8) Uani 1 1 d .
O2 O -0.04053(19) -0.2757(2) 0.56486(19) 0.0335(8) Uani 1 1 d .
C5 C 0.1328(3) -0.2815(3) 0.9511(3) 0.0253(10) Uani 1 1 d .
O3 O 0.0747(2) -0.3615(2) 0.5922(2) 0.0401(9) Uani 1 1 d .
N4 N 0.0623(2) 0.1503(2) 0.8042(2) 0.0197(8) Uani 1 1 d .
N5 N 0.1149(2) -0.1956(2) 0.9146(2) 0.0229(8) Uani 1 1 d .
C35 C 0.0423(3) 0.0417(3) 0.6298(2) 0.0211(9) Uani 1 1 d .
O4 O 0.0703(2) -0.2152(2) 0.55458(18) 0.0409(9) Uani 1 1 d .
C2 C -0.0019(3) 0.0844(3) 0.8639(2) 0.0220(10) Uani 1 1 d .
H2A H -0.0370 0.0743 0.8868 0.026 Uiso 1 1 calc R
N3 N 0.1556(2) -0.1709(2) 0.8748(2) 0.0216(8) Uani 1 1 d .
O5 O 0.1959(3) 0.0133(3) 1.1577(3) 0.0744(14) Uani 1 1 d .
C34 C 0.1115(3) 0.1002(3) 0.6474(2) 0.0208(9) Uani 1 1 d .
C47 C 0.4087(3) -0.0098(3) 1.0278(3) 0.0273(10) Uani 1 1 d .
H7A H 0.4560 -0.0175 1.0757 0.033 Uiso 1 1 calc R
C37 C -0.0918(3) -0.0132(3) 0.5531(3) 0.0302(11) Uani 1 1 d .
H8A H -0.1425 -0.0107 0.5080 0.036 Uiso 1 1 calc R
C36 C -0.0310(3) 0.0456(3) 0.5628(3) 0.0264(10) Uani 1 1 d .
H9A H -0.0394 0.0882 0.5241 0.032 Uiso 1 1 calc R
O6 O 0.0748(2) 0.0395(4) 1.0465(2) 0.0708(15) Uani 1 1 d .
C44 C 0.3166(3) -0.0830(3) 0.8197(3) 0.0220(10) Uani 1 1 d .
C4 C 0.0510(3) 0.0265(3) 0.8571(2) 0.0198(9) Uani 1 1 d .
C49 C 0.2779(3) 0.0524(3) 0.9533(2) 0.0236(10) Uani 1 1 d .
H11A H 0.2353 0.0891 0.9506 0.028 Uiso 1 1 calc R
C30 C 0.2422(3) 0.1393(3) 0.7380(3) 0.0209(9) Uani 1 1 d .
H12A H 0.2863 0.1334 0.7883 0.025 Uiso 1 1 calc R
C38 C -0.0783(3) -0.0754(3) 0.6091(3) 0.0285(11) Uani 1 1 d .
H13A H -0.1191 -0.1169 0.6029 0.034 Uiso 1 1 calc R
C31 C 0.2488(3) 0.1975(3) 0.6860(3) 0.0239(10) Uani 1 1 d .
H14A H 0.2972 0.2301 0.7003 0.029 Uiso 1 1 calc R
C1 C 0.0660(3) -0.1311(3) 0.9176(3) 0.0252(10) Uani 1 1 d .
H1A H 0.0320 -0.1328 0.9425 0.030 Uiso 1 1 calc R
C11 C 0.0518(3) -0.3483(3) 0.8162(3) 0.0343(12) Uani 1 1 d .
H27A H 0.0714 -0.2968 0.7975 0.041 Uiso 1 1 calc R
C17 C -0.0362(3) 0.2420(3) 0.8156(3) 0.0198(9) Uani 1 1 d .
C33 C 0.1140(3) 0.1586(3) 0.5939(3) 0.0248(10) Uani 1 1 d .
H15A H 0.0684 0.1653 0.5445 0.030 Uiso 1 1 calc R
C10 C 0.1036(3) -0.3555(3) 0.9027(3) 0.0261(10) Uani 1 1 d .
C46 C 0.4011(3) -0.0510(3) 0.9617(3) 0.0260(10) Uani 1 1 d .
H16A H 0.4438 -0.0872 0.9637 0.031 Uiso 1 1 calc R
O7 O 0.1948(2) 0.0991(3) 1.0581(2) 0.0592(12) Uani 1 1 d .
C23 C -0.1211(3) 0.1880(3) 0.6767(3) 0.0298(11) Uani 1 1 d .
H24A H -0.0760 0.1446 0.6929 0.036 Uiso 1 1 calc R
C45 C 0.3323(3) -0.0403(3) 0.8929(3) 0.0219(10) Uani 1 1 d .
C32 C 0.1842(3) 0.2073(3) 0.6133(3) 0.0260(10) Uani 1 1 d .
H18A H 0.1875 0.2469 0.5769 0.031 Uiso 1 1 calc R
C40 C 0.2200(3) -0.1178(3) 0.6949(3) 0.0259(10) Uani 1 1 d .
H19A H 0.1653 -0.1158 0.6557 0.031 Uiso 1 1 calc R
C48 C 0.3460(3) 0.0434(3) 1.0231(3) 0.0270(10) Uani 1 1 d .
H20A H 0.3501 0.0734 1.0677 0.032 Uiso 1 1 calc R
C41 C 0.2762(3) -0.1599(3) 0.6790(3) 0.0308(11) Uani 1 1 d .
H21A H 0.2607 -0.1864 0.6299 0.037 Uiso 1 1 calc R
C22 C -0.0962(3) 0.2567(3) 0.7406(3) 0.0250(10) Uani 1 1 d .
C19 C -0.0557(3) 0.3810(3) 0.8580(3) 0.0296(11) Uani 1 1 d .
H29A H -0.0426 0.4245 0.8969 0.035 Uiso 1 1 calc R
C18 C -0.0134(3) 0.3017(3) 0.8769(3) 0.0236(10) Uani 1 1 d .
C6 C 0.1799(3) -0.2837(3) 1.0316(3) 0.0251(10) Uani 1 1 d .
C26 C 0.0540(3) 0.2828(3) 0.9564(3) 0.0280(11) Uani 1 1 d .
H32A H 0.0493 0.2200 0.9684 0.034 Uiso 1 1 calc R
C39 C -0.0042(3) -0.0765(3) 0.6747(3) 0.0267(10) Uani 1 1 d .
H39A H 0.0050 -0.1197 0.7131 0.032 Uiso 1 1 calc R
C20 C -0.1156(3) 0.3976(3) 0.7846(3) 0.0306(11) Uani 1 1 d .
H33A H -0.1432 0.4521 0.7739 0.037 Uiso 1 1 calc R
C24 C -0.1342(3) 0.2265(3) 0.5995(3) 0.0396(13) Uani 1 1 d .
H34C H -0.1500 0.1799 0.5606 0.048 Uiso 1 1 calc R
H34B H -0.0839 0.2538 0.6052 0.048 Uiso 1 1 calc R
H34A H -0.1772 0.2707 0.5828 0.048 Uiso 1 1 calc R
C9 C 0.1251(3) -0.4357(3) 0.9411(3) 0.0353(12) Uani 1 1 d .
H35A H 0.1082 -0.4882 0.9118 0.042 Uiso 1 1 calc R
C14 C 0.2117(3) -0.2011(3) 1.0802(3) 0.0276(11) Uani 1 1 d .
H36A H 0.1674 -0.1565 1.0596 0.033 Uiso 1 1 calc R
C3 C 0.0764(3) -0.0631(3) 0.8769(3) 0.0242(10) Uani 1 1 d .
C21 C -0.1365(3) 0.3369(3) 0.7264(3) 0.0294(11) Uani 1 1 d .
H37A H -0.1786 0.3496 0.6762 0.035 Uiso 1 1 calc R
C28 C 0.1372(3) 0.2948(3) 0.9575(3) 0.0325(12) Uani 1 1 d .
H44C H 0.1804 0.2821 1.0095 0.039 Uiso 1 1 calc R
H44B H 0.1426 0.3553 0.9435 0.039 Uiso 1 1 calc R
H44A H 0.1417 0.2547 0.9200 0.039 Uiso 1 1 calc R
C7 C 0.1983(3) -0.3670(3) 1.0659(3) 0.0341(12) Uani 1 1 d .
H40A H 0.2301 -0.3725 1.1204 0.041 Uiso 1 1 calc R
C43 C 0.3755(3) -0.1251(3) 0.8062(3) 0.0291(11) Uani 1 1 d .
H45A H 0.4297 -0.1276 0.8461 0.035 Uiso 1 1 calc R
C16 C 0.2354(3) -0.2144(4) 1.1660(3) 0.0407(13) Uani 1 1 d .
H41C H 0.2551 -0.1590 1.1937 0.049 Uiso 1 1 calc R
H41B H 0.2784 -0.2586 1.1876 0.049 Uiso 1 1 calc R
H41A H 0.1881 -0.2342 1.1717 0.049 Uiso 1 1 calc R
C8 C 0.1702(3) -0.4407(3) 1.0204(3) 0.0376(13) Uani 1 1 d .
H42A H 0.1823 -0.4966 1.0445 0.045 Uiso 1 1 calc R
C15 C 0.2838(3) -0.1639(3) 1.0717(3) 0.0391(13) Uani 1 1 d .
H43C H 0.3030 -0.1107 1.1031 0.047 Uiso 1 1 calc R
H43B H 0.2671 -0.1499 1.0172 0.047 Uiso 1 1 calc R
H43A H 0.3275 -0.2073 1.0896 0.047 Uiso 1 1 calc R
C42 C 0.3561(3) -0.1631(3) 0.7360(3) 0.0346(12) Uani 1 1 d .
H46A H 0.3965 -0.1911 0.7264 0.042 Uiso 1 1 calc R
C27 C 0.0510(3) 0.3380(4) 1.0204(3) 0.0381(13) Uani 1 1 d .
H47C H 0.0964 0.3221 1.0703 0.046 Uiso 1 1 calc R
H47B H -0.0003 0.3273 1.0224 0.046 Uiso 1 1 calc R
H47A H 0.0549 0.4001 1.0099 0.046 Uiso 1 1 calc R
O8 O 0.1383(3) 0.1505(3) 1.1353(3) 0.0826(16) Uani 1 1 d .
C25 C -0.1967(3) 0.1390(4) 0.6694(3) 0.0463(14) Uani 1 1 d .
H48C H -0.2124 0.0948 0.6284 0.056 Uiso 1 1 calc R
H48B H -0.2413 0.1806 0.6565 0.056 Uiso 1 1 calc R
H48A H -0.1846 0.1102 0.7187 0.056 Uiso 1 1 calc R
C12 C 0.0570(4) -0.4287(3) 0.7722(3) 0.0472(15) Uani 1 1 d .
H49C H 0.0229 -0.4201 0.7165 0.057 Uiso 1 1 calc R
H49B H 0.0382 -0.4803 0.7896 0.057 Uiso 1 1 calc R
H49A H 0.1134 -0.4376 0.7822 0.057 Uiso 1 1 calc R
C13 C -0.0374(3) -0.3315(4) 0.7967(3) 0.0494(15) Uani 1 1 d .
H50C H -0.0699 -0.3269 0.7404 0.059 Uiso 1 1 calc R
H50B H -0.0415 -0.2769 0.8212 0.059 Uiso 1 1 calc R
H50A H -0.0576 -0.3802 0.8162 0.059 Uiso 1 1 calc R

loop_
_atom_site_aniso_label
_atom_site_aniso_U_11
_atom_site_aniso_U_22
_atom_site_aniso_U_33
_atom_site_aniso_U_23
_atom_site_aniso_U_13
_atom_site_aniso_U_12
Ru1 0.01538(17) 0.01528(16) 0.01918(17) 0.00060(14) 0.00729(12) 0.00035(15)
N2 0.0178(19) 0.0205(19) 0.022(2) 0.0024(15) 0.0084(16) 0.0014(16)
N9 0.0161(18) 0.0186(18) 0.0190(19) 0.0001(15) 0.0079(15) -0.0005(15)
N1 0.0173(19) 0.0189(19) 0.0211(19) 0.0027(15) 0.0078(16) 0.0000(15)
N7 0.0186(18) 0.0173(18) 0.0236(19) 0.0029(16) 0.0102(15) -0.0003(16)
N8 0.021(2) 0.0151(18) 0.026(2) -0.0005(15) 0.0135(17) -0.0012(15)
N10 0.0178(19) 0.020(2) 0.027(2) -0.0008(15) 0.0109(16) -0.0001(15)
Cl1 0.0218(6) 0.0244(6) 0.0251(6) -0.0019(4) 0.0052(4) -0.0011(5)
Cl2 0.0235(6) 0.0370(7) 0.0366(7) 0.0016(5) 0.0104(5) -0.0044(5)
O1 0.0336(19) 0.0319(19) 0.0213(17) -0.0028(14) 0.0043(14) -0.0018(15)
N6 0.0176(19) 0.0194(19) 0.024(2) -0.0008(16) 0.0066(16) -0.0007(16)
O2 0.0197(17) 0.0322(19) 0.040(2) 0.0002(16) 0.0063(15) 0.0006(15)
C5 0.025(2) 0.021(2) 0.033(3) 0.009(2) 0.016(2) 0.005(2)
O3 0.031(2) 0.032(2) 0.043(2) -0.0119(17) 0.0044(16) 0.0047(16)
N4 0.0190(19) 0.0170(18) 0.024(2) -0.0010(15) 0.0108(16) 0.0008(15)
N5 0.022(2) 0.0198(19) 0.030(2) 0.0057(16) 0.0148(17) 0.0052(16)
C35 0.018(2) 0.020(2) 0.022(2) 0.0004(19) 0.0067(19) 0.0035(19)
O4 0.033(2) 0.056(2) 0.0251(18) 0.0075(17) 0.0053(16) -0.0100(18)
C2 0.018(2) 0.019(2) 0.027(2) 0.0040(19) 0.0091(19) 0.0006(18)
N3 0.023(2) 0.0192(19) 0.024(2) 0.0026(16) 0.0118(16) 0.0007(16)
O5 0.081(3) 0.052(3) 0.067(3) 0.024(2) 0.013(3) 0.011(2)
C34 0.015(2) 0.021(2) 0.024(2) -0.0032(19) 0.0067(18) -0.0001(18)
C47 0.021(2) 0.026(2) 0.026(2) 0.008(2) 0.0016(19) -0.002(2)
C37 0.021(2) 0.033(3) 0.028(2) -0.012(2) 0.0043(19) 0.001(2)
C36 0.024(2) 0.028(3) 0.025(2) -0.003(2) 0.009(2) -0.001(2)
O6 0.041(2) 0.122(4) 0.042(2) -0.009(3) 0.012(2) -0.045(3)
C44 0.021(2) 0.017(2) 0.031(3) 0.0025(19) 0.015(2) 0.0009(18)
C4 0.018(2) 0.019(2) 0.020(2) 0.0028(17) 0.0062(18) -0.0013(17)
C49 0.023(2) 0.021(2) 0.026(2) 0.0008(19) 0.010(2) 0.003(2)
C30 0.019(2) 0.019(2) 0.023(2) -0.0011(19) 0.0085(19) -0.0029(19)
C38 0.019(2) 0.027(3) 0.037(3) -0.009(2) 0.010(2) -0.009(2)
C31 0.021(2) 0.023(2) 0.027(2) 0.0000(19) 0.010(2) -0.0031(19)
C1 0.026(3) 0.024(2) 0.028(3) 0.006(2) 0.015(2) 0.003(2)
C11 0.047(3) 0.023(3) 0.034(3) 0.004(2) 0.019(2) -0.002(2)
C17 0.016(2) 0.013(2) 0.033(3) 0.0028(18) 0.0127(19) 0.0000(17)
C33 0.024(2) 0.024(2) 0.024(2) 0.0002(19) 0.008(2) 0.000(2)
C10 0.026(3) 0.023(2) 0.034(3) 0.003(2) 0.017(2) 0.002(2)
C46 0.021(2) 0.025(2) 0.029(3) 0.008(2) 0.009(2) 0.003(2)
O7 0.040(2) 0.092(3) 0.054(3) -0.010(2) 0.028(2) -0.024(2)
C23 0.024(3) 0.031(3) 0.028(3) -0.001(2) 0.006(2) 0.006(2)
C45 0.019(2) 0.016(2) 0.031(3) 0.0021(19) 0.011(2) -0.0004(19)
C32 0.033(3) 0.022(2) 0.025(2) 0.0054(19) 0.015(2) 0.001(2)
C40 0.028(3) 0.021(2) 0.030(3) -0.001(2) 0.015(2) -0.004(2)
C48 0.030(3) 0.024(2) 0.023(2) -0.001(2) 0.009(2) -0.004(2)
C41 0.036(3) 0.026(3) 0.034(3) -0.011(2) 0.019(2) -0.002(2)
C22 0.022(2) 0.026(2) 0.028(2) 0.003(2) 0.012(2) 0.002(2)
C19 0.031(3) 0.019(2) 0.039(3) -0.004(2) 0.017(2) -0.003(2)
C18 0.018(2) 0.024(2) 0.030(3) 0.000(2) 0.012(2) -0.0026(19)
C6 0.020(2) 0.027(2) 0.031(3) 0.005(2) 0.014(2) 0.002(2)
C26 0.026(3) 0.025(2) 0.031(3) 0.004(2) 0.012(2) 0.002(2)
C39 0.025(2) 0.019(2) 0.038(3) -0.004(2) 0.016(2) -0.005(2)
C20 0.032(3) 0.022(2) 0.039(3) 0.006(2) 0.018(2) 0.009(2)
C24 0.044(3) 0.039(3) 0.033(3) 0.001(2) 0.016(3) 0.006(3)
C9 0.038(3) 0.020(2) 0.049(3) 0.003(2) 0.021(3) 0.002(2)
C14 0.018(2) 0.027(3) 0.033(3) 0.004(2) 0.007(2) 0.003(2)
C3 0.023(2) 0.025(2) 0.026(2) -0.002(2) 0.013(2) 0.000(2)
C21 0.031(3) 0.027(3) 0.029(3) 0.010(2) 0.012(2) 0.006(2)
C28 0.026(3) 0.039(3) 0.029(3) -0.004(2) 0.009(2) -0.001(2)
C7 0.023(3) 0.035(3) 0.039(3) 0.011(2) 0.009(2) 0.006(2)
C43 0.022(2) 0.024(2) 0.041(3) 0.003(2) 0.014(2) 0.005(2)
C16 0.039(3) 0.045(3) 0.037(3) -0.002(3) 0.016(3) -0.010(3)
C8 0.034(3) 0.023(3) 0.049(3) 0.011(2) 0.013(3) 0.004(2)
C15 0.044(3) 0.036(3) 0.036(3) -0.006(2) 0.017(3) -0.017(3)
C42 0.037(3) 0.024(3) 0.052(3) -0.003(2) 0.029(3) 0.003(2)
C27 0.031(3) 0.049(3) 0.033(3) -0.004(2) 0.014(2) -0.006(3)
O8 0.084(4) 0.074(3) 0.099(4) -0.021(3) 0.049(3) 0.012(3)
C25 0.051(4) 0.046(3) 0.037(3) -0.007(3) 0.016(3) -0.017(3)
C12 0.077(4) 0.033(3) 0.047(3) -0.007(3) 0.040(3) -0.016(3)
C13 0.042(3) 0.055(4) 0.039(3) -0.007(3) 0.008(3) 0.001(3)

loop_
_atom_type_symbol
_atom_type_description
_atom_type_scat_dispersion_real
_atom_type_scat_dispersion_imag
_atom_type_scat_source
C C 0.0181 0.0091 'International Tables Vol C Tables 4.2.6.8 and 6.1.1.4'
H H 0.0000 0.0000 'International Tables Vol C Tables 4.2.6.8 and 6.1.1.4'
N N 0.0311 0.0180 'International Tables Vol C Tables 4.2.6.8 and 6.1.1.4'
O O 0.0492 0.0322 'International Tables Vol C Tables 4.2.6.8 and 6.1.1.4'
Cl Cl 0.3639 0.7018 'International Tables Vol C Tables 4.2.6.8 and 6.1.1.4'
Ru Ru 0.0552 3.2960 'International Tables Vol C Tables 4.2.6.8 and 6.1.1.4'

loop_
_geom_angle_atom_site_label_1
_geom_angle_atom_site_label_2
_geom_angle_atom_site_label_3
_geom_angle
N2 Ru1 N8 176.11(14)
N2 Ru1 N9 96.48(14)
N8 Ru1 N9 86.66(13)
N2 Ru1 N1 76.92(14)
N8 Ru1 N1 100.14(14)
N9 Ru1 N1 171.88(13)
N2 Ru1 N10 82.89(14)
N8 Ru1 N10 100.01(14)
N9 Ru1 N10 79.03(13)
N1 Ru1 N10 95.31(14)
N2 Ru1 N7 98.69(14)
N8 Ru1 N7 78.42(14)
N9 Ru1 N7 100.73(13)
N1 Ru1 N7 85.09(13)
N10 Ru1 N7 178.42(14)
N4 N2 C4 111.0(3)
N4 N2 Ru1 131.1(3)
C4 N2 Ru1 117.5(3)
C30 N9 C34 119.7(4)
C30 N9 Ru1 125.1(3)
C34 N9 Ru1 115.1(3)
N3 N1 C3 111.4(3)
N3 N1 Ru1 131.7(3)
C3 N1 Ru1 116.8(3)
C49 N7 C45 117.9(4)
C49 N7 Ru1 125.1(3)
C45 N7 Ru1 115.7(3)
C40 N8 C44 118.5(4)
C40 N8 Ru1 125.6(3)
C44 N8 Ru1 115.7(3)
C39 N10 C35 118.2(4)
C39 N10 Ru1 126.2(3)
C35 N10 Ru1 115.2(3)
O4 Cl1 O3 109.7(2)
O4 Cl1 O1 109.0(2)
O3 Cl1 O1 109.4(2)
O4 Cl1 O2 109.2(2)
O3 Cl1 O2 109.5(2)
O1 Cl1 O2 110.1(2)
O5 Cl2 O7 110.7(3)
O5 Cl2 O6 111.2(3)
O7 Cl2 O6 109.6(2)
O5 Cl2 O8 108.0(3)
O7 Cl2 O8 108.6(3)
O6 Cl2 O8 108.7(3)
N4 N6 C2 112.0(3)
N4 N6 C17 116.7(3)
C2 N6 C17 131.2(4)
C6 C5 C10 125.3(4)
C6 C5 N5 116.9(4)
C10 C5 N5 117.8(4)
N2 N4 N6 105.2(3)
N3 N5 C1 112.1(3)
N3 N5 C5 117.7(3)
C1 N5 C5 130.0(4)
N10 C35 C36 121.2(4)
N10 C35 C34 114.1(4)
C36 C35 C34 124.7(4)
N6 C2 C4 104.6(4)
N1 N3 N5 105.0(3)
N9 C34 C33 121.2(4)
N9 C34 C35 116.1(4)
C33 C34 C35 122.7(4)
C46 C47 C48 118.6(4)
C38 C37 C36 119.7(4)
C37 C36 C35 119.2(4)
N8 C44 C43 120.5(4)
N8 C44 C45 115.4(4)
C43 C44 C45 124.1(4)
N2 C4 C2 107.2(4)
N2 C4 C3 114.3(4)
C2 C4 C3 138.4(4)
N7 C49 C48 122.3(4)
N9 C30 C31 121.6(4)
C37 C38 C39 118.8(4)
C32 C31 C30 119.2(4)
N5 C1 C3 104.8(4)
C10 C11 C12 113.1(4)
C10 C11 C13 110.8(4)
C12 C11 C13 109.2(5)
C22 C17 C18 124.8(4)
C22 C17 N6 117.3(4)
C18 C17 N6 118.0(4)
C34 C33 C32 119.1(4)
C9 C10 C5 114.8(4)
C9 C10 C11 122.6(4)
C5 C10 C11 122.5(4)
C45 C46 C47 120.4(4)
C24 C23 C22 112.7(4)
C24 C23 C25 111.4(4)
C22 C23 C25 109.8(4)
N7 C45 C46 121.3(4)
N7 C45 C44 113.6(4)
C46 C45 C44 125.0(4)
C31 C32 C33 119.1(4)
N8 C40 C41 123.0(4)
C49 C48 C47 119.4(4)
C40 C41 C42 118.8(5)
C17 C22 C21 116.8(4)
C17 C22 C23 122.7(4)
C21 C22 C23 120.5(4)
C20 C19 C18 121.6(4)
C19 C18 C17 115.1(4)
C19 C18 C26 122.7(4)
C17 C18 C26 122.1(4)
C5 C6 C7 116.3(4)
C5 C6 C14 122.5(4)
C7 C6 C14 121.1(4)
C18 C26 C27 113.9(4)
C18 C26 C28 110.6(4)
C27 C26 C28 109.2(4)
N10 C39 C38 122.9(4)
C19 C20 C21 121.3(4)
C8 C9 C10 121.7(5)
C6 C14 C15 110.8(4)
C6 C14 C16 113.6(4)
C15 C14 C16 109.3(4)
C1 C3 N1 106.7(4)
C1 C3 C4 139.4(4)
N1 C3 C4 113.9(4)
C20 C21 C22 120.4(4)
C8 C7 C6 119.9(5)
C42 C43 C44 120.6(5)
C9 C8 C7 121.9(5)
C43 C42 C41 118.6(5)

loop_
_geom_bond_atom_site_label_1
_geom_bond_atom_site_label_2
_geom_bond_distance
Ru1 N2 2.052(3)
Ru1 N8 2.059(3)
Ru1 N9 2.062(3)
Ru1 N1 2.065(3)
Ru1 N10 2.068(4)
Ru1 N7 2.070(3)
N2 N4 1.315(5)
N2 C4 1.361(5)
N9 C30 1.340(5)
N9 C34 1.357(5)
N1 N3 1.306(5)
N1 C3 1.376(5)
N7 C49 1.355(5)
N7 C45 1.368(5)
N8 C40 1.342(6)
N8 C44 1.360(6)
N10 C39 1.343(5)
N10 C35 1.373(6)
Cl1 O4 1.428(3)
Cl1 O3 1.435(3)
Cl1 O1 1.438(3)
Cl1 O2 1.443(3)
Cl2 O5 1.409(4)
Cl2 O7 1.416(4)
Cl2 O6 1.417(4)
Cl2 O8 1.437(5)
N6 N4 1.348(5)
N6 C2 1.352(5)
N6 C17 1.455(5)
C5 C6 1.400(6)
C5 C10 1.410(6)
C5 N5 1.455(5)
N5 N3 1.353(5)
N5 C1 1.357(6)
C35 C36 1.390(6)
C35 C34 1.469(6)
C2 C4 1.370(6)
C34 C33 1.384(6)
C47 C46 1.374(6)
C47 C48 1.385(7)
C37 C38 1.377(7)
C37 C36 1.384(7)
C44 C43 1.388(6)
C44 C45 1.466(6)
C4 C3 1.442(6)
C49 C48 1.374(6)
C30 C31 1.388(6)
C38 C39 1.383(6)
C31 C32 1.381(6)
C1 C3 1.371(6)
C11 C10 1.509(6)
C11 C12 1.523(7)
C11 C13 1.539(7)
C17 C22 1.390(6)
C17 C18 1.401(6)
C33 C32 1.393(6)
C10 C9 1.394(6)
C46 C45 1.373(6)
C23 C24 1.520(7)
C23 C22 1.524(6)
C23 C25 1.536(7)
C40 C41 1.371(6)
C41 C42 1.387(7)
C22 C21 1.394(6)
C19 C20 1.372(7)
C19 C18 1.398(6)
C18 C26 1.506(6)
C6 C7 1.403(6)
C6 C14 1.522(6)
C26 C27 1.521(7)
C26 C28 1.542(6)
C20 C21 1.372(7)
C9 C8 1.377(7)
C14 C15 1.525(7)
C14 C16 1.527(7)
C7 C8 1.377(7)
C43 C42 1.368(7)
